data_4128143
loop_
_publ_author_name
'Lee, Chung Whan'
'Taylor, Buck L. H.'
'Petrova, Galina P.'
'Patel, Ashay'
'Morokuma, Keiji'
'Houk, K. N.'
'Stoltz, Brian M.'

_publ_section_title
;
 An Unexpected Ireland-Claisen Rearrangement Cascade During the Synthesis
 of the Tricyclic Core of Curcusone C: Mechanistic Elucidation by
 Trial-and-Error and Automatic Artificial Force-Induced Reaction (AFIR)
 Computations.
;
_journal_issue 17
_journal_name_full 'Journal of the American Chemical Society'
_journal_page_first 6995
_journal_page_last 7004
_journal_paper_doi 10.1021/jacs.9b01146
_journal_volume 141
_journal_year 2019
_chemical_formula_moiety 'C22 H26 N2 O4 S'
_chemical_formula_sum 'C22 H26 N2 O4 S'
_chemical_formula_weight 414.51
_space_group_crystal_system triclinic
_space_group_IT_number 2
_space_group_name_Hall '-P 1'
_space_group_name_H-M_alt 'P -1'
_symmetry_space_group_name_Hall '-P 1'
_symmetry_space_group_name_H-M 'P -1'
_atom_sites_solution_hydrogens mixed
_atom_sites_solution_primary direct
_audit_creation_date 2014-12-11
_audit_creation_method
;
Olex2 1.2
(compiled 2014.11.28 svn.r3106 for OlexSys, GUI svn.r4959),
 SHELXL-2014,
 and manual edit
;
_cell_angle_alpha 90.199(3)
_cell_angle_beta 93.729(3)
_cell_angle_gamma 90.810(3)
_cell_formula_units_Z 8
_cell_length_a 19.3346(10)
_cell_length_b 21.5305(11)
_cell_length_c 9.9784(5)
_cell_measurement_reflns_used 9895
_cell_measurement_temperature 100
_cell_measurement_theta_max 31.81
_cell_measurement_theta_min 2.18
_cell_volume 4144.6(4)
_computing_cell_refinement 'SAINT V8.34A (Bruker-AXS, 2007)'
_computing_data_collection 'APEX2 2012.10-0 (Bruker-AXS, 2007)'
_computing_data_reduction 'SAINT V8.34A (Bruker-AXS, 2007)'
_computing_molecular_graphics 'DIAMOND 3 (Crystal Impact, 1999)'
_computing_publication_material 'Olex2 (Dolomanov et al., 2009)'
_computing_structure_refinement 'SHELXL-2014/6 (Sheldrick, 2014)'
_computing_structure_solution 'XT-2014/4 (Sheldrick, 2012)'
_diffrn_ambient_temperature 100
_diffrn_detector_area_resol_mean 8.33
_diffrn_measured_fraction_theta_full 1.000
_diffrn_measured_fraction_theta_max 0.928
_diffrn_measurement_device_type 'Bruker KAPPA APEX II ccd'
_diffrn_measurement_method '\w and \f scans'
_diffrn_radiation_monochromator graphite
_diffrn_radiation_type MoK\a
_diffrn_radiation_wavelength 0.71073
_diffrn_reflns_av_R_equivalents 0.0867
_diffrn_reflns_av_unetI/netI 0.0718
_diffrn_reflns_Laue_measured_fraction_full 1.000
_diffrn_reflns_Laue_measured_fraction_max 0.928
_diffrn_reflns_limit_h_max 29
_diffrn_reflns_limit_h_min -28
_diffrn_reflns_limit_k_max 32
_diffrn_reflns_limit_k_min -32
_diffrn_reflns_limit_l_max 15
_diffrn_reflns_limit_l_min -15
_diffrn_reflns_number 272986
_diffrn_reflns_point_group_measured_fraction_full 1.000
_diffrn_reflns_point_group_measured_fraction_max 0.928
_diffrn_reflns_theta_full 25.000
_diffrn_reflns_theta_max 32.962
_diffrn_reflns_theta_min 2.045
_diffrn_source 'sealed tube'
_diffrn_source_current 30
_diffrn_source_power 1.5
_diffrn_source_target Mo
_diffrn_source_voltage 50
_diffrn_standards_number 0
_exptl_absorpt_coefficient_mu 0.187
_exptl_absorpt_correction_T_max 1.0000
_exptl_absorpt_correction_T_min 0.8821
_exptl_absorpt_correction_type multi-scan
_exptl_absorpt_process_details
;
SADABS-2014/4 (Bruker,2014/4) was used for absorption correction. 
wR2(int) was 0.0757 before and 0.0668 after correction. The Ratio 
of minimum to maximum transmission is 0.8821. The \l/2 correction 
factor is 0.00150.'
;
_exptl_crystal_colour colourless
_exptl_crystal_colour_primary colourless
_exptl_crystal_density_diffrn 1.329
_exptl_crystal_description plate
_exptl_crystal_F_000 1760
_exptl_crystal_size_max 0.35
_exptl_crystal_size_mid 0.33
_exptl_crystal_size_min 0.10
_refine_diff_density_max 3.274
_refine_diff_density_min -1.435
_refine_diff_density_rms 0.134
_refine_ls_extinction_method none
_refine_ls_goodness_of_fit_ref 1.037
_refine_ls_hydrogen_treatment constr
_refine_ls_matrix_type full
_refine_ls_number_parameters 1054
_refine_ls_number_reflns 29250
_refine_ls_number_restraints 0
_refine_ls_restrained_S_all 1.037
_refine_ls_R_factor_all 0.1406
_refine_ls_R_factor_gt 0.0907
_refine_ls_shift/su_max 0.001
_refine_ls_shift/su_mean 0.000
_refine_ls_structure_factor_coef Fsqd
_refine_ls_weighting_details 'w=1/[\s^2^(Fo^2^)+(0.1351P)^2^+8.1742P] where P=(Fo^2^+2Fc^2^)/3'
_refine_ls_weighting_scheme calc
_refine_ls_wR_factor_gt 0.2272
_refine_ls_wR_factor_ref 0.2638
_reflns_Friedel_coverage 0.000
_reflns_number_gt 19755
_reflns_number_total 29250
_reflns_threshold_expression 'I > 2\s(I)'
_cod_data_source_file ja9b01146_si_003.cif
_cod_data_source_block cwl102
_cod_database_code 4128143
_shelxl_version_number 2014/6
_shelx_space_group_comment
;
The symmetry employed for this shelxl refinement is uniquely defined
by the following loop, which should always be used as a source of
symmetry information in preference to the above space-group names.
They are only intended as comments.
;
_shelx_estimated_absorpt_t_max 0.982
_shelx_estimated_absorpt_t_min 0.937
_olex2_refinement_description
;
1. Twinned data refinement
 Scales: 0.8591(9) 0.1409(9)
2. Fixed Uiso
 At 1.2 times of:
  All C(H) groups, All C(H,H) groups, All N(H) groups
 At 1.5 times of:
  All C(H,H,H) groups
3.a Riding coordinates:
 N2(H2), N2B(H2B), N2C(H2C), N2D(H2D)
3.b Ternary CH refined with riding coordinates:
 C2(H2A), C5(H5), C2B(H2BA), C5B(H5B), C2C(H2CA), C5C(H5C), C2D(H2DA), C5D(H5D)
3.c Secondary CH2 refined with riding coordinates:
 C3(H3A,H3B), C4(H4A,H4B), C19(H19A,H19B), C20(H20A,H20B), C21(H21A,H21B),
 C22(H22A,H22B), C3B(H3BA,H3BB), C4B(H4BA,H4BB), C19B(H19C,H19D), C20B(H20C,
 H20D), C21B(H21C,H21D), C22B(H22C,H22D), C3C(H3CA,H3CB), C4C(H4CA,H4CB),
 C19C(H19E,H19F), C20C(H20E,H20F), C21C(H21E,H21F), C22C(H22E,H22F), C3D(H3DA,
 H3DB), C4D(H4DA,H4DB), C19D(H19G,H19H), C20D(H20G,H20H), C21D(H21G,H21H),
 C22D(H22G,H22H)
3.d Aromatic/amide H refined with riding coordinates:
 C11(H11), C12(H12), C14(H14), C15(H15), C18(H18), C11B(H11B), C12B(H12B),
 C14B(H14B), C15B(H15B), C18B(H18B), C11C(H11C), C12C(H12C), C14C(H14C),
 C15C(H15C), C18C(H18C), C11D(H11D), C12D(H12D), C14D(H14D), C15D(H15D),
 C18D(H18D)
3.e Idealised Me refined as rotating group:
 C9(H9A,H9B,H9C), C16(H16A,H16B,H16C), C9B(H9BA,H9BB,H9BC), C16B(H16D,H16E,
 H16F), C9C(H9CA,H9CB,H9CC), C16C(H16G,H16H,H16I), C9D(H9DA,H9DB,H9DC),
 C16D(H16J,H16K,H16L)
;
_olex2_submission_special_instructions 'No special instructions were received'

loop_
_space_group_symop_operation_xyz
'x, y, z'
'-x, -y, -z'

loop_
_atom_site_label
_atom_site_type_symbol
_atom_site_fract_x
_atom_site_fract_y
_atom_site_fract_z
_atom_site_U_iso_or_equiv
_atom_site_adp_type
_atom_site_occupancy
_atom_site_site_symmetry_order
_atom_site_calc_flag
_atom_site_refinement_flags_posn
S1 S 0.13320(4) 0.13122(4) 0.09576(7) 0.01505(15) Uani 1 1 d .
O1 O 0.49133(12) 0.21574(12) 0.1958(2) 0.0194(5) Uani 1 1 d .
O2 O 0.44907(13) 0.12484(11) 0.1142(3) 0.0211(5) Uani 1 1 d .
O3 O 0.15151(13) 0.11293(12) -0.0362(2) 0.0190(5) Uani 1 1 d .
O4 O 0.08084(12) 0.09653(12) 0.1592(2) 0.0212(5) Uani 1 1 d .
N1 N 0.25759(13) 0.16229(13) 0.1561(2) 0.0141(5) Uani 1 1 d .
N2 N 0.20329(13) 0.12431(13) 0.1971(2) 0.0154(5) Uani 1 1 d .
H2 H 0.2151 0.0864 0.2106 0.019 Uiso 1 1 d R
C1 C 0.37110(16) 0.20221(14) 0.1890(3) 0.0131(5) Uani 1 1 d .
C2 C 0.35319(17) 0.26494(15) 0.1257(3) 0.0162(6) Uani 1 1 d .
H2A H 0.3032 0.2765 0.1151 0.019 Uiso 1 1 calc R
C3 C 0.40319(18) 0.29526(16) 0.0316(3) 0.0201(6) Uani 1 1 d .
H3A H 0.3806 0.3296 -0.0195 0.024 Uiso 1 1 calc R
H3B H 0.4198 0.2645 -0.0325 0.024 Uiso 1 1 calc R
C4 C 0.46367(19) 0.31992(17) 0.1274(3) 0.0220(7) Uani 1 1 d .
H4A H 0.5080 0.3196 0.0832 0.026 Uiso 1 1 calc R
H4B H 0.4548 0.3627 0.1581 0.026 Uiso 1 1 calc R
C5 C 0.46470(17) 0.27472(16) 0.2434(3) 0.0182(6) Uani 1 1 d .
H5 H 0.4915 0.2910 0.3254 0.022 Uiso 1 1 calc R
C6 C 0.38727(16) 0.26291(14) 0.2660(3) 0.0149(5) Uani 1 1 d .
C7 C 0.43909(16) 0.17536(15) 0.1604(3) 0.0150(5) Uani 1 1 d .
C8 C 0.31453(16) 0.15936(14) 0.2281(3) 0.0131(5) Uani 1 1 d .
C9 C 0.32779(18) 0.11975(16) 0.3494(3) 0.0204(6) Uani 1 1 d .
H9A H 0.3044 0.0794 0.3349 0.031 Uiso 1 1 calc GR
H9B H 0.3099 0.1403 0.4276 0.031 Uiso 1 1 calc GR
H9C H 0.3778 0.1136 0.3654 0.031 Uiso 1 1 calc GR
C10 C 0.11225(16) 0.21054(16) 0.0906(3) 0.0162(6) Uani 1 1 d .
C11 C 0.08810(18) 0.23791(18) 0.2054(3) 0.0225(7) Uani 1 1 d .
H11 H 0.0843 0.2144 0.2850 0.027 Uiso 1 1 calc R
C12 C 0.07000(19) 0.29940(18) 0.2014(4) 0.0240(7) Uani 1 1 d .
H12 H 0.0529 0.3181 0.2787 0.029 Uiso 1 1 calc R
C13 C 0.07617(17) 0.33456(17) 0.0866(4) 0.0217(7) Uani 1 1 d .
C14 C 0.1015(2) 0.30670(18) -0.0254(3) 0.0270(8) Uani 1 1 d .
H14 H 0.1069 0.3307 -0.1038 0.032 Uiso 1 1 calc R
C15 C 0.1190(2) 0.24434(17) -0.0248(3) 0.0229(7) Uani 1 1 d .
H15 H 0.1353 0.2254 -0.1026 0.028 Uiso 1 1 calc R
C16 C 0.0570(2) 0.40190(19) 0.0861(4) 0.0289(8) Uani 1 1 d .
H16A H 0.0906 0.4254 0.1448 0.043 Uiso 1 1 calc GR
H16B H 0.0106 0.4062 0.1187 0.043 Uiso 1 1 calc GR
H16C H 0.0574 0.4180 -0.0056 0.043 Uiso 1 1 calc GR
C17 C 0.35745(18) 0.27620(15) 0.3959(3) 0.0181(6) Uani 1 1 d .
C18 C 0.2923(2) 0.29568(17) 0.4037(4) 0.0245(7) Uani 1 1 d .
H18 H 0.2658 0.3047 0.3227 0.029 Uiso 1 1 calc R
C19 C 0.2592(2) 0.3039(2) 0.5347(4) 0.0324(9) Uani 1 1 d .
H19A H 0.2229 0.2714 0.5419 0.039 Uiso 1 1 calc R
H19B H 0.2363 0.3447 0.5347 0.039 Uiso 1 1 calc R
C20 C 0.3098(2) 0.30028(19) 0.6562(4) 0.0299(8) Uani 1 1 d .
H20A H 0.2841 0.2923 0.7371 0.036 Uiso 1 1 calc R
H20B H 0.3347 0.3406 0.6689 0.036 Uiso 1 1 calc R
C21 C 0.3618(2) 0.24935(19) 0.6410(4) 0.0268(7) Uani 1 1 d .
H21A H 0.3371 0.2088 0.6320 0.032 Uiso 1 1 calc R
H21B H 0.3938 0.2480 0.7224 0.032 Uiso 1 1 calc R
C22 C 0.40298(19) 0.26011(17) 0.5190(3) 0.0209(6) Uani 1 1 d .
H22A H 0.4369 0.2943 0.5385 0.025 Uiso 1 1 calc R
H22B H 0.4292 0.2222 0.5007 0.025 Uiso 1 1 calc R
S1B S 0.13258(4) 0.12852(4) 0.59543(7) 0.01585(15) Uani 1 1 d .
O1B O 0.48049(13) 0.02551(12) 0.7150(3) 0.0235(5) Uani 1 1 d .
O2B O 0.45243(13) 0.11942(12) 0.6386(3) 0.0240(5) Uani 1 1 d .
O3B O 0.08386(13) 0.16497(12) 0.6627(2) 0.0224(5) Uani 1 1 d .
O4B O 0.15006(13) 0.14527(13) 0.4624(2) 0.0214(5) Uani 1 1 d .
N1B N 0.25455(14) 0.09277(12) 0.6511(2) 0.0142(5) Uani 1 1 d .
N2B N 0.20429(13) 0.13340(13) 0.6939(2) 0.0140(5) Uani 1 1 d .
H2B H 0.2194 0.1708 0.7071 0.017 Uiso 1 1 d R
C1B C 0.36234(16) 0.04545(14) 0.6905(3) 0.0135(5) Uani 1 1 d .
C2B C 0.34054(17) -0.01502(15) 0.6164(3) 0.0172(6) Uani 1 1 d .
H2BA H 0.2899 -0.0233 0.5965 0.021 Uiso 1 1 calc R
C3B C 0.39125(19) -0.04647(16) 0.5269(4) 0.0224(7) Uani 1 1 d .
H3BA H 0.4133 -0.0157 0.4690 0.027 Uiso 1 1 calc R
H3BB H 0.3674 -0.0788 0.4694 0.027 Uiso 1 1 calc R
C4B C 0.4450(2) -0.07532(17) 0.6269(4) 0.0258(7) Uani 1 1 d .
H4BA H 0.4312 -0.1182 0.6502 0.031 Uiso 1 1 calc R
H4BB H 0.4913 -0.0760 0.5901 0.031 Uiso 1 1 calc R
C5B C 0.44493(18) -0.03253(16) 0.7487(4) 0.0217(7) Uani 1 1 d .
H5B H 0.4663 -0.0522 0.8318 0.026 Uiso 1 1 calc R
C6B C 0.36840(17) -0.01734(14) 0.7610(3) 0.0161(6) Uani 1 1 d .
C7B C 0.43437(16) 0.06938(15) 0.6761(3) 0.0174(6) Uani 1 1 d .
C8B C 0.30958(16) 0.09018(14) 0.7288(3) 0.0135(5) Uani 1 1 d .
C9B C 0.32315(18) 0.12629(16) 0.8572(3) 0.0184(6) Uani 1 1 d .
H9BA H 0.3020 0.1044 0.9305 0.028 Uiso 1 1 calc GR
H9BB H 0.3031 0.1677 0.8469 0.028 Uiso 1 1 calc GR
H9BC H 0.3733 0.1304 0.8779 0.028 Uiso 1 1 calc GR
C10B C 0.10660(16) 0.05029(16) 0.5940(3) 0.0170(6) Uani 1 1 d .
C11B C 0.1042(2) 0.01525(19) 0.4751(3) 0.0251(7) Uani 1 1 d .
H11B H 0.1162 0.0336 0.3931 0.030 Uiso 1 1 calc R
C12B C 0.0842(2) -0.04650(19) 0.4797(3) 0.0261(7) Uani 1 1 d .
H12B H 0.0826 -0.0705 0.3994 0.031 Uiso 1 1 calc R
C13B C 0.06617(17) -0.07465(18) 0.5979(3) 0.0225(7) Uani 1 1 d .
C14B C 0.0681(2) -0.03817(19) 0.7139(3) 0.0262(7) Uani 1 1 d .
H14B H 0.0553 -0.0563 0.7954 0.031 Uiso 1 1 calc R
C15B C 0.08802(19) 0.02314(18) 0.7135(3) 0.0235(7) Uani 1 1 d .
H15B H 0.0892 0.0470 0.7940 0.028 Uiso 1 1 calc R
C16B C 0.0443(2) -0.1415(2) 0.6016(4) 0.0292(8) Uani 1 1 d .
H16D H 0.0831 -0.1663 0.6385 0.044 Uiso 1 1 calc GR
H16E H 0.0304 -0.1558 0.5104 0.044 Uiso 1 1 calc GR
H16F H 0.0051 -0.1461 0.6585 0.044 Uiso 1 1 calc GR
C17B C 0.3293(2) -0.03298(15) 0.8804(3) 0.0215(7) Uani 1 1 d .
C18B C 0.2631(2) -0.0525(2) 0.8679(4) 0.0306(8) Uani 1 1 d .
H18B H 0.2420 -0.0584 0.7800 0.037 Uiso 1 1 calc R
C19B C 0.2205(3) -0.0657(3) 0.9857(5) 0.0441(11) Uani 1 1 d .
H19C H 0.1959 -0.1060 0.9716 0.053 Uiso 1 1 calc R
H19D H 0.1853 -0.0331 0.9919 0.053 Uiso 1 1 calc R
C20B C 0.2664(4) -0.0677(3) 1.1188(5) 0.0574(17) Uani 1 1 d .
H20C H 0.2366 -0.0638 1.1953 0.069 Uiso 1 1 calc R
H20D H 0.2895 -0.1084 1.1261 0.069 Uiso 1 1 calc R
C21B C 0.3203(3) -0.0171(2) 1.1275(5) 0.0507(14) Uani 1 1 d .
H21C H 0.3481 -0.0201 1.2141 0.061 Uiso 1 1 calc R
H21D H 0.2974 0.0238 1.1248 0.061 Uiso 1 1 calc R
C22B C 0.3678(2) -0.0214(2) 1.0131(4) 0.0319(9) Uani 1 1 d .
H22C H 0.3949 0.0178 1.0086 0.038 Uiso 1 1 calc R
H22D H 0.4009 -0.0554 1.0317 0.038 Uiso 1 1 calc R
S1C S 0.12001(4) 0.59892(4) 0.58426(7) 0.01587(15) Uani 1 1 d .
O1C O 0.47966(11) 0.53435(11) 0.7015(2) 0.0166(4) Uani 1 1 d .
O2C O 0.43592(13) 0.62294(11) 0.6217(2) 0.0189(5) Uani 1 1 d .
O3C O 0.13902(13) 0.61910(12) 0.4546(2) 0.0206(5) Uani 1 1 d .
O4C O 0.06620(13) 0.63038(13) 0.6481(2) 0.0235(5) Uani 1 1 d .
N1C N 0.24509(13) 0.57423(14) 0.6492(2) 0.0157(5) Uani 1 1 d .
N2C N 0.18921(14) 0.60905(14) 0.6885(2) 0.0163(5) Uani 1 1 d .
H2C H 0.1995 0.6475 0.7039 0.020 Uiso 1 1 d R
C1C C 0.35919(15) 0.54088(14) 0.6883(3) 0.0119(5) Uani 1 1 d .
C2C C 0.34398(16) 0.47727(14) 0.6226(3) 0.0139(5) Uani 1 1 d .
H2CA H 0.2945 0.4632 0.6096 0.017 Uiso 1 1 calc R
C3C C 0.39586(17) 0.44999(16) 0.5295(3) 0.0173(6) Uani 1 1 d .
H3CA H 0.4115 0.4817 0.4661 0.021 Uiso 1 1 calc R
H3CB H 0.3752 0.4143 0.4778 0.021 Uiso 1 1 calc R
C4C C 0.45639(17) 0.42921(16) 0.6263(3) 0.0188(6) Uani 1 1 d .
H4CA H 0.4497 0.3857 0.6549 0.023 Uiso 1 1 calc R
H4CB H 0.5011 0.4330 0.5839 0.023 Uiso 1 1 calc R
C5C C 0.45393(16) 0.47354(14) 0.7443(3) 0.0151(5) Uani 1 1 d .
H5C H 0.4802 0.4580 0.8267 0.018 Uiso 1 1 calc R
C6C C 0.37624(15) 0.48043(14) 0.7639(3) 0.0125(5) Uani 1 1 d .
C7C C 0.42663(15) 0.57166(14) 0.6644(3) 0.0132(5) Uani 1 1 d .
C8C C 0.30100(15) 0.58024(15) 0.7250(3) 0.0133(5) Uani 1 1 d .
C9C C 0.31215(18) 0.62083(17) 0.8472(3) 0.0211(6) Uani 1 1 d .
H9CA H 0.2869 0.6596 0.8327 0.032 Uiso 1 1 calc GR
H9CB H 0.3617 0.6301 0.8637 0.032 Uiso 1 1 calc GR
H9CC H 0.2951 0.5992 0.9250 0.032 Uiso 1 1 calc GR
C10C C 0.10190(16) 0.51853(16) 0.5750(3) 0.0171(6) Uani 1 1 d .
C11C C 0.0645(2) 0.49013(19) 0.6732(4) 0.0253(7) Uani 1 1 d .
H11C H 0.0466 0.5142 0.7426 0.030 Uiso 1 1 calc R
C12C C 0.0537(2) 0.42627(19) 0.6686(4) 0.0280(8) Uani 1 1 d .
H12C H 0.0280 0.4069 0.7352 0.034 Uiso 1 1 calc R
C13C C 0.07957(17) 0.39030(17) 0.5693(3) 0.0209(6) Uani 1 1 d .
C14C C 0.1172(2) 0.41909(18) 0.4714(3) 0.0251(7) Uani 1 1 d .
H14C H 0.1354 0.3947 0.4028 0.030 Uiso 1 1 calc R
C15C C 0.1281(2) 0.48307(18) 0.4732(3) 0.0239(7) Uani 1 1 d .
H15C H 0.1532 0.5024 0.4056 0.029 Uiso 1 1 calc R
C16C C 0.0665(2) 0.32119(18) 0.5659(4) 0.0271(7) Uani 1 1 d .
H16G H 0.0675 0.3053 0.6579 0.041 Uiso 1 1 calc GR
H16H H 0.1026 0.3010 0.5173 0.041 Uiso 1 1 calc GR
H16I H 0.0210 0.3123 0.5203 0.041 Uiso 1 1 calc GR
C17C C 0.34480(17) 0.46447(15) 0.8907(3) 0.0169(6) Uani 1 1 d .
C18C C 0.2809(2) 0.43981(18) 0.8935(4) 0.0273(8) Uani 1 1 d .
H18C H 0.2561 0.4301 0.8105 0.033 Uiso 1 1 calc R
C19C C 0.2465(3) 0.4267(2) 1.0216(5) 0.0404(11) Uani 1 1 d .
H19E H 0.2276 0.3837 1.0184 0.048 Uiso 1 1 calc R
H19F H 0.2071 0.4552 1.0284 0.048 Uiso 1 1 calc R
C20C C 0.2959(3) 0.4344(2) 1.1470(4) 0.0408(11) Uani 1 1 d .
H20E H 0.2684 0.4398 1.2264 0.049 Uiso 1 1 calc R
H20F H 0.3232 0.3961 1.1602 0.049 Uiso 1 1 calc R
C21C C 0.3451(2) 0.4893(2) 1.1375(4) 0.0326(9) Uani 1 1 d .
H21E H 0.3184 0.5282 1.1293 0.039 Uiso 1 1 calc R
H21F H 0.3762 0.4922 1.2202 0.039 Uiso 1 1 calc R
C22C C 0.3878(2) 0.48217(18) 1.0172(3) 0.0249(7) Uani 1 1 d .
H22E H 0.4229 0.4499 1.0366 0.030 Uiso 1 1 calc R
H22F H 0.4126 0.5218 1.0021 0.030 Uiso 1 1 calc R
S1D S 0.12549(4) 0.60151(4) 0.08655(7) 0.01628(15) Uani 1 1 d .
O1D O 0.47108(12) 0.72046(12) 0.2125(3) 0.0221(5) Uani 1 1 d .
O2D O 0.44078(13) 0.62556(11) 0.1352(3) 0.0213(5) Uani 1 1 d .
O3D O 0.07684(13) 0.56290(12) 0.1503(2) 0.0217(5) Uani 1 1 d .
O4D O 0.14494(13) 0.58580(13) -0.0455(2) 0.0225(5) Uani 1 1 d .
N1D N 0.24626(13) 0.64383(13) 0.1495(2) 0.0150(5) Uani 1 1 d .
N2D N 0.19606(13) 0.60038(13) 0.1883(2) 0.0150(5) Uani 1 1 d .
H2D H 0.2123 0.5637 0.2009 0.018 Uiso 1 1 d R
C1D C 0.35252(16) 0.69711(14) 0.1939(3) 0.0141(5) Uani 1 1 d .
C2D C 0.33047(17) 0.75661(16) 0.1212(3) 0.0178(6) Uani 1 1 d .
H2DA H 0.2797 0.7637 0.1036 0.021 Uiso 1 1 calc R
C3D C 0.37996(19) 0.78934(17) 0.0302(3) 0.0225(7) Uani 1 1 d .
H3DA H 0.3554 0.8210 -0.0259 0.027 Uiso 1 1 calc R
H3DB H 0.4013 0.7591 -0.0292 0.027 Uiso 1 1 calc R
C4D C 0.4356(2) 0.82021(17) 0.1288(4) 0.0249(7) Uani 1 1 d .
H4DA H 0.4814 0.8218 0.0898 0.030 Uiso 1 1 calc R
H4DB H 0.4223 0.8628 0.1531 0.030 Uiso 1 1 calc R
C5D C 0.43667(19) 0.77748(16) 0.2501(3) 0.0214(6) Uani 1 1 d .
H5D H 0.4591 0.7973 0.3329 0.026 Uiso 1 1 calc R
C6D C 0.35989(18) 0.76021(15) 0.2649(3) 0.0174(6) Uani 1 1 d .
C7D C 0.42440(17) 0.67559(15) 0.1751(3) 0.0171(6) Uani 1 1 d .
C8D C 0.30004(16) 0.64977(15) 0.2302(3) 0.0136(5) Uani 1 1 d .
C9D C 0.31320(18) 0.61505(17) 0.3578(3) 0.0203(6) Uani 1 1 d .
H9DA H 0.2900 0.6357 0.4297 0.030 Uiso 1 1 calc GR
H9DB H 0.3632 0.6141 0.3812 0.030 Uiso 1 1 calc GR
H9DC H 0.2951 0.5725 0.3464 0.030 Uiso 1 1 calc GR
C10D C 0.09991(16) 0.67894(15) 0.0853(3) 0.0152(5) Uani 1 1 d .
C11D C 0.1028(2) 0.71519(19) -0.0288(3) 0.0272(8) Uani 1 1 d .
H11D H 0.1168 0.6978 -0.1103 0.033 Uiso 1 1 calc R
C12D C 0.0849(2) 0.7770(2) -0.0221(4) 0.0292(8) Uani 1 1 d .
H12D H 0.0872 0.8021 -0.0999 0.035 Uiso 1 1 calc R
C13D C 0.06363(17) 0.80359(18) 0.0949(3) 0.0216(6) Uani 1 1 d .
C14D C 0.0596(2) 0.76578(19) 0.2071(4) 0.0255(7) Uani 1 1 d .
H14D H 0.0442 0.7829 0.2877 0.031 Uiso 1 1 calc R
C15D C 0.07735(19) 0.70414(18) 0.2039(3) 0.0232(7) Uani 1 1 d .
H15D H 0.0743 0.6790 0.2814 0.028 Uiso 1 1 calc R
C16D C 0.0449(2) 0.87097(19) 0.1009(4) 0.0282(8) Uani 1 1 d .
H16J H 0.0854 0.8955 0.1347 0.042 Uiso 1 1 calc GR
H16K H 0.0073 0.8761 0.1612 0.042 Uiso 1 1 calc GR
H16L H 0.0296 0.8852 0.0108 0.042 Uiso 1 1 calc GR
C17D C 0.3220(2) 0.77514(16) 0.3853(3) 0.0229(7) Uani 1 1 d .
C18D C 0.2562(2) 0.7933(2) 0.3759(4) 0.0348(9) Uani 1 1 d .
H18D H 0.2345 0.7990 0.2887 0.042 Uiso 1 1 calc R
C19D C 0.2147(3) 0.8052(3) 0.4943(5) 0.0526(14) Uani 1 1 d .
H19G H 0.1960 0.8478 0.4879 0.063 Uiso 1 1 calc R
H19H H 0.1749 0.7757 0.4920 0.063 Uiso 1 1 calc R
C20D C 0.2556(6) 0.7988(6) 0.6230(7) 0.144(6) Uani 1 1 d .
H20G H 0.2647 0.8414 0.6583 0.173 Uiso 1 1 calc R
H20H H 0.2250 0.7781 0.6855 0.173 Uiso 1 1 calc R
C21D C 0.3159(4) 0.7693(6) 0.6336(5) 0.114(4) Uani 1 1 d .
H21G H 0.3058 0.7264 0.6626 0.137 Uiso 1 1 calc R
H21H H 0.3442 0.7894 0.7082 0.137 Uiso 1 1 calc R
C22D C 0.3609(3) 0.7644(2) 0.5185(4) 0.0356(10) Uani 1 1 d .
H22G H 0.3815 0.7226 0.5183 0.043 Uiso 1 1 calc R
H22H H 0.3992 0.7952 0.5305 0.043 Uiso 1 1 calc R

loop_
_atom_site_aniso_label
_atom_site_aniso_U_11
_atom_site_aniso_U_22
_atom_site_aniso_U_33
_atom_site_aniso_U_23
_atom_site_aniso_U_13
_atom_site_aniso_U_12
S1 0.0133(3) 0.0254(4) 0.0066(3) 0.0003(3) 0.0022(2) -0.0017(3)
O1 0.0151(10) 0.0238(12) 0.0190(11) 0.0009(9) 0.0003(8) -0.0010(9)
O2 0.0222(12) 0.0188(11) 0.0224(12) -0.0005(9) 0.0021(9) 0.0041(9)
O3 0.0224(11) 0.0294(12) 0.0055(9) -0.0020(8) 0.0028(8) -0.0009(9)
O4 0.0185(11) 0.0310(13) 0.0141(10) 0.0045(9) 0.0023(8) -0.0045(10)
N1 0.0136(11) 0.0208(12) 0.0084(10) 0.0003(9) 0.0040(9) 0.0008(9)
N2 0.0140(11) 0.0239(13) 0.0086(10) 0.0037(9) 0.0019(9) -0.0009(10)
C1 0.0176(13) 0.0137(13) 0.0078(11) 0.0013(9) 0.0004(10) 0.0001(10)
C2 0.0192(14) 0.0168(14) 0.0124(13) 0.0029(10) 0.0001(10) 0.0013(11)
C3 0.0272(16) 0.0211(15) 0.0122(13) 0.0061(11) 0.0019(12) -0.0011(13)
C4 0.0280(17) 0.0236(16) 0.0147(14) 0.0057(12) 0.0049(12) -0.0071(13)
C5 0.0203(15) 0.0211(15) 0.0132(13) 0.0007(11) 0.0008(11) -0.0042(12)
C6 0.0188(14) 0.0152(13) 0.0107(12) 0.0021(10) 0.0020(10) -0.0009(11)
C7 0.0167(13) 0.0179(14) 0.0104(12) 0.0055(10) -0.0009(10) -0.0005(11)
C8 0.0172(13) 0.0148(13) 0.0076(11) 0.0010(10) 0.0023(10) 0.0014(10)
C9 0.0220(15) 0.0229(16) 0.0158(14) 0.0064(12) -0.0035(12) -0.0028(12)
C10 0.0135(13) 0.0242(15) 0.0110(12) -0.0011(11) 0.0018(10) 0.0009(11)
C11 0.0231(16) 0.0301(18) 0.0153(14) -0.0009(13) 0.0099(12) 0.0000(13)
C12 0.0219(16) 0.0311(18) 0.0199(15) -0.0051(13) 0.0086(13) 0.0011(14)
C13 0.0143(14) 0.0293(17) 0.0209(15) -0.0045(13) -0.0036(12) 0.0042(12)
C14 0.040(2) 0.0291(18) 0.0116(14) 0.0014(13) 0.0019(13) 0.0046(16)
C15 0.0335(19) 0.0276(17) 0.0082(13) 0.0007(12) 0.0046(12) 0.0074(14)
C16 0.0253(17) 0.033(2) 0.0279(18) -0.0045(15) -0.0047(14) 0.0056(15)
C17 0.0266(16) 0.0146(13) 0.0136(13) -0.0002(11) 0.0054(11) -0.0026(12)
C18 0.0317(18) 0.0211(16) 0.0212(16) 0.0010(13) 0.0050(14) 0.0032(14)
C19 0.0290(19) 0.039(2) 0.031(2) -0.0010(17) 0.0151(16) 0.0044(16)
C20 0.040(2) 0.0299(19) 0.0213(17) -0.0054(14) 0.0147(15) -0.0023(16)
C21 0.0307(19) 0.0342(19) 0.0157(15) -0.0006(14) 0.0048(13) -0.0026(15)
C22 0.0275(17) 0.0242(16) 0.0108(13) -0.0007(11) 0.0014(12) -0.0020(13)
S1B 0.0152(3) 0.0264(4) 0.0064(3) 0.0030(3) 0.0025(2) 0.0061(3)
O1B 0.0150(11) 0.0249(12) 0.0303(13) -0.0028(10) -0.0014(9) 0.0044(9)
O2B 0.0212(12) 0.0212(12) 0.0299(13) -0.0030(10) 0.0054(10) -0.0037(9)
O3B 0.0216(12) 0.0326(13) 0.0139(10) 0.0010(9) 0.0049(9) 0.0112(10)
O4B 0.0230(12) 0.0362(14) 0.0055(9) 0.0064(9) 0.0037(8) 0.0061(10)
N1B 0.0157(11) 0.0174(12) 0.0101(10) 0.0015(9) 0.0037(9) 0.0045(9)
N2B 0.0141(11) 0.0200(12) 0.0082(10) 0.0008(9) 0.0016(8) 0.0046(9)
C1B 0.0151(13) 0.0144(13) 0.0110(12) 0.0007(10) 0.0002(10) 0.0018(10)
C2B 0.0203(14) 0.0154(13) 0.0158(13) -0.0029(11) 0.0023(11) -0.0006(11)
C3B 0.0284(17) 0.0194(15) 0.0200(15) -0.0036(12) 0.0049(13) 0.0023(13)
C4B 0.0294(18) 0.0209(16) 0.0278(18) -0.0044(13) 0.0044(14) 0.0098(14)
C5B 0.0205(15) 0.0218(16) 0.0226(16) -0.0014(12) -0.0023(12) 0.0081(12)
C6B 0.0203(14) 0.0144(13) 0.0136(13) 0.0002(10) -0.0003(11) 0.0033(11)
C7B 0.0150(13) 0.0203(15) 0.0168(14) -0.0052(11) 0.0010(11) -0.0003(11)
C8B 0.0155(13) 0.0145(13) 0.0110(12) 0.0003(10) 0.0027(10) 0.0019(10)
C9B 0.0216(15) 0.0221(15) 0.0112(13) -0.0033(11) -0.0015(11) 0.0026(12)
C10B 0.0144(13) 0.0277(16) 0.0091(12) 0.0018(11) 0.0018(10) 0.0029(12)
C11B 0.0328(19) 0.0342(19) 0.0090(13) -0.0004(13) 0.0063(12) 0.0025(15)
C12B 0.0304(19) 0.035(2) 0.0131(14) -0.0048(13) 0.0019(13) 0.0012(15)
C13B 0.0137(14) 0.0348(19) 0.0188(15) -0.0016(13) 0.0009(11) -0.0017(13)
C14B 0.0269(18) 0.039(2) 0.0133(14) 0.0012(14) 0.0064(13) -0.0059(15)
C15B 0.0273(17) 0.0340(19) 0.0095(13) -0.0012(12) 0.0051(12) -0.0022(14)
C16B 0.0273(18) 0.035(2) 0.0256(18) -0.0052(15) 0.0074(14) -0.0079(15)
C17B 0.0357(19) 0.0154(14) 0.0139(14) 0.0010(11) 0.0053(13) 0.0038(13)
C18B 0.039(2) 0.033(2) 0.0219(17) -0.0004(15) 0.0153(15) -0.0023(17)
C19B 0.048(3) 0.052(3) 0.035(2) 0.004(2) 0.023(2) 0.000(2)
C20B 0.098(5) 0.044(3) 0.035(2) 0.016(2) 0.037(3) 0.022(3)
C21B 0.089(4) 0.043(3) 0.021(2) 0.0009(18) 0.010(2) 0.019(3)
C22B 0.052(3) 0.0284(19) 0.0156(15) 0.0041(14) -0.0010(16) 0.0079(18)
S1C 0.0139(3) 0.0267(4) 0.0073(3) 0.0028(3) 0.0019(2) 0.0057(3)
O1C 0.0099(9) 0.0207(11) 0.0193(11) -0.0016(9) 0.0021(8) -0.0007(8)
O2C 0.0210(11) 0.0191(11) 0.0169(11) 0.0016(8) 0.0036(9) -0.0034(9)
O3C 0.0224(11) 0.0314(13) 0.0083(9) 0.0045(9) 0.0025(8) 0.0051(10)
O4C 0.0181(11) 0.0369(14) 0.0162(11) 0.0011(10) 0.0026(9) 0.0118(10)
N1C 0.0124(11) 0.0270(14) 0.0083(10) 0.0012(10) 0.0026(8) 0.0046(10)
N2C 0.0161(12) 0.0249(13) 0.0082(10) 0.0009(9) 0.0019(9) 0.0057(10)
C1C 0.0117(12) 0.0152(13) 0.0087(11) 0.0013(10) 0.0002(9) -0.0013(10)
C2C 0.0131(12) 0.0179(13) 0.0105(12) -0.0004(10) 0.0004(10) -0.0024(10)
C3C 0.0191(14) 0.0212(15) 0.0119(13) -0.0034(11) 0.0033(11) 0.0009(12)
C4C 0.0195(15) 0.0191(15) 0.0181(14) -0.0021(11) 0.0036(11) 0.0041(12)
C5C 0.0135(13) 0.0163(13) 0.0154(13) 0.0005(11) 0.0003(10) 0.0021(10)
C6C 0.0137(12) 0.0136(13) 0.0104(12) -0.0017(10) 0.0021(10) 0.0007(10)
C7C 0.0117(12) 0.0168(13) 0.0111(12) -0.0030(10) 0.0004(9) -0.0016(10)
C8C 0.0136(12) 0.0194(14) 0.0072(11) 0.0027(10) 0.0016(9) 0.0015(10)
C9C 0.0220(15) 0.0276(17) 0.0137(13) -0.0068(12) 0.0013(11) 0.0042(13)
C10C 0.0128(13) 0.0283(16) 0.0106(12) 0.0033(11) 0.0021(10) 0.0049(11)
C11C 0.0263(17) 0.0338(19) 0.0174(15) 0.0040(13) 0.0119(13) 0.0077(14)
C12C 0.0251(17) 0.037(2) 0.0238(17) 0.0106(15) 0.0132(14) 0.0030(15)
C13C 0.0151(14) 0.0300(17) 0.0172(14) 0.0073(13) -0.0010(11) -0.0024(12)
C14C 0.0294(18) 0.0317(19) 0.0147(14) -0.0006(13) 0.0052(13) 0.0012(14)
C15C 0.0294(18) 0.0318(18) 0.0116(13) 0.0015(12) 0.0089(12) 0.0007(14)
C16C 0.0243(17) 0.0306(19) 0.0266(18) 0.0081(15) 0.0025(14) -0.0013(14)
C17C 0.0231(15) 0.0155(13) 0.0128(13) 0.0004(10) 0.0055(11) 0.0021(11)
C18C 0.0311(19) 0.0276(18) 0.0242(17) 0.0005(14) 0.0119(14) -0.0065(15)
C19C 0.041(2) 0.042(2) 0.041(2) 0.0036(19) 0.026(2) -0.0050(19)
C20C 0.059(3) 0.039(2) 0.027(2) 0.0068(17) 0.024(2) 0.006(2)
C21C 0.045(2) 0.037(2) 0.0174(16) 0.0016(15) 0.0073(16) 0.0067(18)
C22C 0.0349(19) 0.0272(17) 0.0127(14) 0.0025(12) 0.0007(13) 0.0082(15)
S1D 0.0142(3) 0.0273(4) 0.0075(3) -0.0002(3) 0.0025(2) -0.0010(3)
O1D 0.0155(11) 0.0219(12) 0.0284(13) 0.0034(10) -0.0019(9) -0.0033(9)
O2D 0.0211(11) 0.0179(11) 0.0254(12) 0.0044(9) 0.0045(9) 0.0025(9)
O3D 0.0174(11) 0.0306(13) 0.0172(11) 0.0015(9) 0.0039(9) -0.0039(10)
O4D 0.0232(12) 0.0362(14) 0.0084(9) -0.0036(9) 0.0053(8) -0.0012(10)
N1D 0.0130(11) 0.0235(13) 0.0088(10) 0.0028(9) 0.0038(9) 0.0005(10)
N2D 0.0147(11) 0.0226(13) 0.0078(10) 0.0016(9) 0.0023(8) -0.0009(10)
C1D 0.0169(13) 0.0152(13) 0.0101(12) 0.0027(10) 0.0003(10) 0.0017(11)
C2D 0.0203(15) 0.0227(15) 0.0106(12) 0.0061(11) 0.0007(11) 0.0047(12)
C3D 0.0286(17) 0.0241(16) 0.0154(14) 0.0073(12) 0.0049(12) 0.0034(13)
C4D 0.0327(19) 0.0214(16) 0.0205(16) 0.0054(13) 0.0011(14) -0.0026(14)
C5D 0.0241(16) 0.0201(15) 0.0196(15) 0.0034(12) -0.0011(12) -0.0037(12)
C6D 0.0236(15) 0.0167(14) 0.0118(13) 0.0032(11) -0.0002(11) 0.0012(12)
C7D 0.0171(14) 0.0182(14) 0.0156(13) 0.0073(11) -0.0010(11) -0.0009(11)
C8D 0.0146(13) 0.0189(14) 0.0077(11) 0.0006(10) 0.0024(10) 0.0009(11)
C9D 0.0208(15) 0.0271(16) 0.0125(13) 0.0053(12) -0.0028(11) -0.0012(13)
C10D 0.0138(13) 0.0247(15) 0.0070(11) 0.0022(10) -0.0007(10) 0.0026(11)
C11D 0.038(2) 0.036(2) 0.0088(13) 0.0032(13) 0.0060(13) 0.0009(16)
C12D 0.039(2) 0.036(2) 0.0130(15) 0.0068(14) 0.0058(14) 0.0016(17)
C13D 0.0154(14) 0.0320(18) 0.0173(14) 0.0025(13) 0.0006(11) 0.0012(13)
C14D 0.0264(17) 0.035(2) 0.0160(15) 0.0036(13) 0.0084(13) 0.0068(15)
C15D 0.0268(17) 0.0337(19) 0.0099(13) 0.0049(12) 0.0058(12) 0.0061(14)
C16D 0.0265(18) 0.036(2) 0.0227(17) 0.0082(15) 0.0067(14) 0.0064(15)
C17D 0.0370(19) 0.0170(15) 0.0150(14) 0.0020(11) 0.0046(13) -0.0001(13)
C18D 0.045(2) 0.040(2) 0.0211(17) 0.0042(16) 0.0135(16) 0.0141(19)
C19D 0.068(4) 0.059(3) 0.035(2) 0.000(2) 0.028(2) 0.014(3)
C20D 0.178(10) 0.235(13) 0.028(3) 0.010(5) 0.041(5) 0.147(10)
C21D 0.079(5) 0.253(13) 0.011(2) 0.027(4) 0.005(3) -0.042(7)
C22D 0.057(3) 0.032(2) 0.0159(16) -0.0024(14) -0.0060(17) -0.0061(19)

loop_
_atom_type_symbol
_atom_type_description
_atom_type_scat_dispersion_real
_atom_type_scat_dispersion_imag
_atom_type_scat_source
C C 0.0033 0.0016 'International Tables Vol C Tables 4.2.6.8 and 6.1.1.4'
H H 0.0000 0.0000 'International Tables Vol C Tables 4.2.6.8 and 6.1.1.4'
N N 0.0061 0.0033 'International Tables Vol C Tables 4.2.6.8 and 6.1.1.4'
O O 0.0106 0.0060 'International Tables Vol C Tables 4.2.6.8 and 6.1.1.4'
S S 0.1246 0.1234 'International Tables Vol C Tables 4.2.6.8 and 6.1.1.4'

loop_
_geom_angle_atom_site_label_1
_geom_angle_atom_site_label_2
_geom_angle_atom_site_label_3
_geom_angle
O3 S1 N2 106.95(14)
O3 S1 C10 108.01(15)
O4 S1 O3 119.12(15)
O4 S1 N2 104.63(14)
O4 S1 C10 110.16(15)
N2 S1 C10 107.33(15)
C7 O1 C5 111.2(2)
C8 N1 N2 115.7(2)
S1 N2 H2 113.2
N1 N2 S1 111.25(19)
N1 N2 H2 113.3
C2 C1 C6 59.1(2)
C7 C1 C2 117.1(3)
C7 C1 C6 106.4(3)
C7 C1 C8 118.5(3)
C8 C1 C2 119.9(3)
C8 C1 C6 120.9(2)
C1 C2 H2A 117.9
C1 C2 C3 119.4(3)
C3 C2 H2A 117.9
C6 C2 C1 60.6(2)
C6 C2 H2A 117.9
C6 C2 C3 109.3(3)
C2 C3 H3A 111.0
C2 C3 H3B 111.0
C2 C3 C4 103.9(2)
H3A C3 H3B 109.0
C4 C3 H3A 111.0
C4 C3 H3B 111.0
C3 C4 H4A 111.1
C3 C4 H4B 111.1
H4A C4 H4B 109.1
C5 C4 C3 103.4(3)
C5 C4 H4A 111.1
C5 C4 H4B 111.1
O1 C5 C4 107.6(3)
O1 C5 H5 112.8
O1 C5 C6 106.2(3)
C4 C5 H5 112.8
C4 C5 C6 104.2(3)
C6 C5 H5 112.8
C1 C6 C5 102.9(2)
C2 C6 C1 60.3(2)
C2 C6 C5 103.1(2)
C17 C6 C1 121.8(3)
C17 C6 C2 129.3(3)
C17 C6 C5 122.3(3)
O1 C7 C1 110.6(3)
O2 C7 O1 122.4(3)
O2 C7 C1 127.0(3)
N1 C8 C1 115.7(3)
N1 C8 C9 126.0(3)
C1 C8 C9 118.2(3)
C8 C9 H9A 109.5
C8 C9 H9B 109.5
C8 C9 H9C 109.5
H9A C9 H9B 109.5
H9A C9 H9C 109.5
H9B C9 H9C 109.5
C11 C10 S1 118.5(3)
C15 C10 S1 120.4(2)
C15 C10 C11 121.1(3)
C10 C11 H11 120.5
C12 C11 C10 119.0(3)
C12 C11 H11 120.5
C11 C12 H12 119.4
C11 C12 C13 121.2(3)
C13 C12 H12 119.4
C12 C13 C14 118.8(3)
C12 C13 C16 120.0(3)
C14 C13 C16 121.2(3)
C13 C14 H14 119.4
C13 C14 C15 121.1(3)
C15 C14 H14 119.4
C10 C15 C14 118.8(3)
C10 C15 H15 120.6
C14 C15 H15 120.6
C13 C16 H16A 109.5
C13 C16 H16B 109.5
C13 C16 H16C 109.5
H16A C16 H16B 109.5
H16A C16 H16C 109.5
H16B C16 H16C 109.5
C6 C17 C22 115.2(3)
C18 C17 C6 122.4(3)
C18 C17 C22 122.1(3)
C17 C18 H18 118.5
C17 C18 C19 123.0(3)
C19 C18 H18 118.5
C18 C19 H19A 108.9
C18 C19 H19B 108.9
C18 C19 C20 113.6(3)
H19A C19 H19B 107.7
C20 C19 H19A 108.9
C20 C19 H19B 108.9
C19 C20 H20A 109.3
C19 C20 H20B 109.3
C19 C20 C21 111.5(3)
H20A C20 H20B 108.0
C21 C20 H20A 109.3
C21 C20 H20B 109.3
C20 C21 H21A 109.4
C20 C21 H21B 109.4
C20 C21 C22 111.1(3)
H21A C21 H21B 108.0
C22 C21 H21A 109.4
C22 C21 H21B 109.4
C17 C22 C21 112.4(3)
C17 C22 H22A 109.1
C17 C22 H22B 109.1
C21 C22 H22A 109.1
C21 C22 H22B 109.1
H22A C22 H22B 107.9
O3B S1B O4B 119.67(15)
O3B S1B N2B 104.24(14)
O3B S1B C10B 109.80(16)
O4B S1B N2B 107.40(14)
O4B S1B C10B 108.51(15)
N2B S1B C10B 106.40(15)
C7B O1B C5B 110.8(3)
C8B N1B N2B 114.7(3)
S1B N2B H2B 113.6
N1B N2B S1B 111.1(2)
N1B N2B H2B 113.7
C6B C1B C2B 59.0(2)
C7B C1B C2B 117.5(3)
C7B C1B C6B 107.1(3)
C8B C1B C2B 120.5(3)
C8B C1B C6B 120.0(3)
C8B C1B C7B 117.9(3)
C1B C2B H2BA 117.9
C3B C2B C1B 119.6(3)
C3B C2B H2BA 117.9
C6B C2B C1B 60.3(2)
C6B C2B H2BA 117.9
C6B C2B C3B 109.7(3)
C2B C3B H3BA 111.0
C2B C3B H3BB 111.0
C2B C3B C4B 103.9(3)
H3BA C3B H3BB 109.0
C4B C3B H3BA 111.0
C4B C3B H3BB 111.0
C3B C4B H4BA 111.1
C3B C4B H4BB 111.1
H4BA C4B H4BB 109.0
C5B C4B C3B 103.5(3)
C5B C4B H4BA 111.1
C5B C4B H4BB 111.1
O1B C5B C4B 107.6(3)
O1B C5B H5B 112.3
O1B C5B C6B 107.2(3)
C4B C5B H5B 112.3
C4B C5B C6B 104.6(3)
C6B C5B H5B 112.3
C1B C6B C5B 102.1(3)
C2B C6B C1B 60.7(2)
C2B C6B C5B 102.6(3)
C17B C6B C1B 122.5(3)
C17B C6B C2B 127.3(3)
C17B C6B C5B 123.9(3)
O1B C7B C1B 109.8(3)
O2B C7B O1B 121.8(3)
O2B C7B C1B 128.4(3)
N1B C8B C1B 116.2(3)
N1B C8B C9B 125.5(3)
C1B C8B C9B 118.2(3)
C8B C9B H9BA 109.5
C8B C9B H9BB 109.5
C8B C9B H9BC 109.5
H9BA C9B H9BB 109.5
H9BA C9B H9BC 109.5
H9BB C9B H9BC 109.5
C11B C10B S1B 120.8(3)
C15B C10B S1B 118.9(3)
C15B C10B C11B 120.2(3)
C10B C11B H11B 120.7
C12B C11B C10B 118.6(3)
C12B C11B H11B 120.7
C11B C12B H12B 118.9
C11B C12B C13B 122.1(3)
C13B C12B H12B 118.9
C12B C13B C14B 117.8(4)
C12B C13B C16B 121.7(3)
C14B C13B C16B 120.6(3)
C13B C14B H14B 119.1
C15B C14B C13B 121.8(3)
C15B C14B H14B 119.1
C10B C15B H15B 120.3
C14B C15B C10B 119.4(3)
C14B C15B H15B 120.3
C13B C16B H16D 109.5
C13B C16B H16E 109.5
C13B C16B H16F 109.5
H16D C16B H16E 109.5
H16D C16B H16F 109.5
H16E C16B H16F 109.5
C6B C17B C22B 115.1(3)
C18B C17B C6B 121.6(3)
C18B C17B C22B 123.2(3)
C17B C18B H18B 118.3
C17B C18B C19B 123.4(4)
C19B C18B H18B 118.3
C18B C19B H19C 109.4
C18B C19B H19D 109.4
C18B C19B C20B 111.4(4)
H19C C19B H19D 108.0
C20B C19B H19C 109.4
C20B C19B H19D 109.4
C19B C20B H20C 109.1
C19B C20B H20D 109.1
H20C C20B H20D 107.9
C21B C20B C19B 112.3(4)
C21B C20B H20C 109.1
C21B C20B H20D 109.1
C20B C21B H21C 109.4
C20B C21B H21D 109.4
C20B C21B C22B 111.2(4)
H21C C21B H21D 108.0
C22B C21B H21C 109.4
C22B C21B H21D 109.4
C17B C22B C21B 112.8(4)
C17B C22B H22C 109.0
C17B C22B H22D 109.0
C21B C22B H22C 109.0
C21B C22B H22D 109.0
H22C C22B H22D 107.8
O3C S1C N2C 106.71(14)
O3C S1C C10C 108.08(15)
O4C S1C O3C 119.43(15)
O4C S1C N2C 104.18(14)
O4C S1C C10C 110.35(16)
N2C S1C C10C 107.40(15)
C7C O1C C5C 110.7(2)
C8C N1C N2C 115.1(3)
S1C N2C H2C 113.3
N1C N2C S1C 111.5(2)
N1C N2C H2C 113.5
C2C C1C C6C 58.74(19)
C7C C1C C2C 117.6(2)
C7C C1C C6C 106.6(2)
C8C C1C C2C 119.7(3)
C8C C1C C6C 121.1(2)
C8C C1C C7C 118.3(3)
C1C C2C H2CA 117.9
C3C C2C C1C 119.4(3)
C3C C2C H2CA 117.9
C6C C2C C1C 60.72(19)
C6C C2C H2CA 117.9
C6C C2C C3C 109.5(2)
C2C C3C H3CA 111.0
C2C C3C H3CB 111.0
C2C C3C C4C 103.8(2)
H3CA C3C H3CB 109.0
C4C C3C H3CA 111.0
C4C C3C H3CB 111.0
C3C C4C H4CA 111.0
C3C C4C H4CB 111.0
H4CA C4C H4CB 109.0
C5C C4C C3C 103.6(2)
C5C C4C H4CA 111.0
C5C C4C H4CB 111.0
O1C C5C C4C 107.6(2)
O1C C5C H5C 112.4
O1C C5C C6C 107.0(2)
C4C C5C H5C 112.4
C4C C5C C6C 104.4(3)
C6C C5C H5C 112.4
C1C C6C C5C 102.2(2)
C2C C6C C1C 60.54(19)
C2C C6C C5C 103.0(2)
C17C C6C C1C 121.9(2)
C17C C6C C2C 128.7(3)
C17C C6C C5C 122.9(3)
O1C C7C C1C 110.6(3)
O2C C7C O1C 121.9(3)
O2C C7C C1C 127.5(3)
N1C C8C C1C 115.4(3)
N1C C8C C9C 126.9(3)
C1C C8C C9C 117.7(3)
C8C C9C H9CA 109.5
C8C C9C H9CB 109.5
C8C C9C H9CC 109.5
H9CA C9C H9CB 109.5
H9CA C9C H9CC 109.5
H9CB C9C H9CC 109.5
C11C C10C S1C 119.9(3)
C11C C10C C15C 120.2(3)
C15C C10C S1C 119.8(3)
C10C C11C H11C 120.4
C12C C11C C10C 119.3(3)
C12C C11C H11C 120.4
C11C C12C H12C 119.3
C13C C12C C11C 121.4(3)
C13C C12C H12C 119.3
C12C C13C C14C 119.0(3)
C12C C13C C16C 120.3(3)
C14C C13C C16C 120.7(3)
C13C C14C H14C 119.7
C15C C14C C13C 120.7(3)
C15C C14C H14C 119.7
C10C C15C H15C 120.3
C14C C15C C10C 119.4(3)
C14C C15C H15C 120.3
C13C C16C H16G 109.5
C13C C16C H16H 109.5
C13C C16C H16I 109.5
H16G C16C H16H 109.5
H16G C16C H16I 109.5
H16H C16C H16I 109.5
C6C C17C C22C 115.2(3)
C18C C17C C6C 122.5(3)
C18C C17C C22C 122.2(3)
C17C C18C H18C 118.4
C17C C18C C19C 123.2(4)
C19C C18C H18C 118.4
C18C C19C H19E 109.0
C18C C19C H19F 109.0
C18C C19C C20C 112.9(4)
H19E C19C H19F 107.8
C20C C19C H19E 109.0
C20C C19C H19F 109.0
C19C C20C H20E 109.1
C19C C20C H20F 109.1
H20E C20C H20F 107.8
C21C C20C C19C 112.6(4)
C21C C20C H20E 109.1
C21C C20C H20F 109.1
C20C C21C H21E 109.6
C20C C21C H21F 109.6
H21E C21C H21F 108.1
C22C C21C C20C 110.2(3)
C22C C21C H21E 109.6
C22C C21C H21F 109.6
C17C C22C H22E 109.0
C17C C22C H22F 109.0
C21C C22C C17C 113.1(3)
C21C C22C H22E 109.0
C21C C22C H22F 109.0
H22E C22C H22F 107.8
O3D S1D O4D 119.56(16)
O3D S1D N2D 104.59(14)
O3D S1D C10D 111.06(15)
O4D S1D N2D 107.65(14)
O4D S1D C10D 108.15(15)
N2D S1D C10D 104.75(15)
C7D O1D C5D 111.1(3)
C8D N1D N2D 115.5(2)
S1D N2D H2D 113.3
N1D N2D S1D 111.66(19)
N1D N2D H2D 113.2
C2D C1D C6D 59.1(2)
C7D C1D C2D 116.5(3)
C7D C1D C6D 106.5(3)
C8D C1D C2D 120.8(3)
C8D C1D C6D 121.9(3)
C8D C1D C7D 117.8(3)
C1D C2D H2DA 117.7
C1D C2D C3D 120.0(3)
C3D C2D H2DA 117.7
C6D C2D C1D 60.6(2)
C6D C2D H2DA 117.7
C6D C2D C3D 109.5(3)
C2D C3D H3DA 110.9
C2D C3D H3DB 110.9
C2D C3D C4D 104.3(3)
H3DA C3D H3DB 108.9
C4D C3D H3DA 110.9
C4D C3D H3DB 110.9
C3D C4D H4DA 111.2
C3D C4D H4DB 111.2
H4DA C4D H4DB 109.1
C5D C4D C3D 103.0(3)
C5D C4D H4DA 111.2
C5D C4D H4DB 111.2
O1D C5D C4D 107.0(3)
O1D C5D H5D 112.6
O1D C5D C6D 106.8(3)
C4D C5D H5D 112.6
C4D C5D C6D 104.6(3)
C6D C5D H5D 112.6
C1D C6D C5D 102.6(3)
C2D C6D C1D 60.3(2)
C2D C6D C5D 103.0(3)
C17D C6D C1D 122.3(3)
C17D C6D C2D 127.1(3)
C17D C6D C5D 123.8(3)
O1D C7D C1D 110.4(3)
O2D C7D O1D 122.8(3)
O2D C7D C1D 126.8(3)
N1D C8D C1D 116.4(3)
N1D C8D C9D 125.6(3)
C9D C8D C1D 118.0(3)
C8D C9D H9DA 109.5
C8D C9D H9DB 109.5
C8D C9D H9DC 109.5
H9DA C9D H9DB 109.5
H9DA C9D H9DC 109.5
H9DB C9D H9DC 109.5
C11D C10D S1D 121.4(3)
C11D C10D C15D 120.4(3)
C15D C10D S1D 118.2(2)
C10D C11D H11D 120.6
C12D C11D C10D 118.8(3)
C12D C11D H11D 120.6
C11D C12D H12D 119.0
C11D C12D C13D 121.9(3)
C13D C12D H12D 119.0
C12D C13D C14D 118.0(4)
C12D C13D C16D 121.3(3)
C14D C13D C16D 120.7(3)
C13D C14D H14D 119.3
C15D C14D C13D 121.4(3)
C15D C14D H14D 119.3
C10D C15D H15D 120.4
C14D C15D C10D 119.3(3)
C14D C15D H15D 120.4
C13D C16D H16J 109.5
C13D C16D H16K 109.5
C13D C16D H16L 109.5
H16J C16D H16K 109.5
H16J C16D H16L 109.5
H16K C16D H16L 109.5
C6D C17D C22D 115.7(3)
C18D C17D C6D 122.0(3)
C18D C17D C22D 122.2(4)
C17D C18D H18D 118.0
C17D C18D C19D 123.9(4)
C19D C18D H18D 118.0
C18D C19D H19G 109.1
C18D C19D H19H 109.1
H19G C19D H19H 107.8
C20D C19D C18D 112.7(5)
C20D C19D H19G 109.1
C20D C19D H19H 109.1
C19D C20D H20G 106.7
C19D C20D H20H 106.7
H20G C20D H20H 106.6
C21D C20D C19D 122.5(6)
C21D C20D H20G 106.7
C21D C20D H20H 106.7
C20D C21D H21G 106.9
C20D C21D H21H 106.9
C20D C21D C22D 121.8(6)
H21G C21D H21H 106.7
C22D C21D H21G 106.9
C22D C21D H21H 106.9
C17D C22D H22G 109.1
C17D C22D H22H 109.1
C21D C22D C17D 112.7(5)
C21D C22D H22G 109.1
C21D C22D H22H 109.1
H22G C22D H22H 107.8

loop_
_geom_bond_atom_site_label_1
_geom_bond_atom_site_label_2
_geom_bond_distance
S1 O3 1.440(2)
S1 O4 1.431(2)
S1 N2 1.646(3)
S1 C10 1.761(3)
O1 C5 1.466(4)
O1 C7 1.352(4)
O2 C7 1.203(4)
N1 N2 1.404(4)
N1 C8 1.277(4)
N2 H2 0.8603
C1 C2 1.528(4)
C1 C6 1.532(4)
C1 C7 1.488(4)
C1 C8 1.493(4)
C2 H2A 1.0000
C2 C3 1.532(4)
C2 C6 1.509(4)
C3 H3A 0.9900
C3 H3B 0.9900
C3 C4 1.548(5)
C4 H4A 0.9900
C4 H4B 0.9900
C4 C5 1.513(4)
C5 H5 1.0000
C5 C6 1.546(4)
C6 C17 1.481(4)
C8 C9 1.494(4)
C9 H9A 0.9800
C9 H9B 0.9800
C9 H9C 0.9800
C10 C11 1.396(4)
C10 C15 1.376(4)
C11 H11 0.9500
C11 C12 1.374(5)
C12 H12 0.9500
C12 C13 1.385(5)
C13 C14 1.386(5)
C13 C16 1.501(5)
C14 H14 0.9500
C14 C15 1.389(5)
C15 H15 0.9500
C16 H16A 0.9800
C16 H16B 0.9800
C16 H16C 0.9800
C17 C18 1.340(5)
C17 C22 1.509(5)
C18 H18 0.9500
C18 C19 1.504(5)
C19 H19A 0.9900
C19 H19B 0.9900
C19 C20 1.511(6)
C20 H20A 0.9900
C20 H20B 0.9900
C20 C21 1.512(6)
C21 H21A 0.9900
C21 H21B 0.9900
C21 C22 1.513(5)
C22 H22A 0.9900
C22 H22B 0.9900
S1B O3B 1.433(2)
S1B O4B 1.437(2)
S1B N2B 1.648(3)
S1B C10B 1.751(4)
O1B C5B 1.468(5)
O1B C7B 1.349(4)
O2B C7B 1.197(4)
N1B N2B 1.403(3)
N1B C8B 1.277(4)
N2B H2B 0.8596
C1B C2B 1.535(4)
C1B C6B 1.529(4)
C1B C7B 1.494(4)
C1B C8B 1.480(4)
C2B H2BA 1.0000
C2B C3B 1.531(5)
C2B C6B 1.508(4)
C3B H3BA 0.9900
C3B H3BB 0.9900
C3B C4B 1.532(5)
C4B H4BA 0.9900
C4B H4BB 0.9900
C4B C5B 1.522(5)
C5B H5B 1.0000
C5B C6B 1.532(5)
C6B C17B 1.488(5)
C8B C9B 1.502(4)
C9B H9BA 0.9800
C9B H9BB 0.9800
C9B H9BC 0.9800
C10B C11B 1.402(5)
C10B C15B 1.396(4)
C11B H11B 0.9500
C11B C12B 1.381(6)
C12B H12B 0.9500
C12B C13B 1.390(5)
C13B C14B 1.394(5)
C13B C16B 1.495(6)
C14B H14B 0.9500
C14B C15B 1.370(6)
C15B H15B 0.9500
C16B H16D 0.9800
C16B H16E 0.9800
C16B H16F 0.9800
C17B C18B 1.340(6)
C17B C22B 1.496(5)
C18B H18B 0.9500
C18B C19B 1.504(6)
C19B H19C 0.9900
C19B H19D 0.9900
C19B C20B 1.550(8)
C20B H20C 0.9900
C20B H20D 0.9900
C20B C21B 1.496(9)
C21B H21C 0.9900
C21B H21D 0.9900
C21B C22B 1.514(6)
C22B H22C 0.9900
C22B H22D 0.9900
S1C O3C 1.435(2)
S1C O4C 1.432(2)
S1C N2C 1.652(3)
S1C C10C 1.762(4)
O1C C5C 1.468(4)
O1C C7C 1.345(4)
O2C C7C 1.200(4)
N1C N2C 1.400(4)
N1C C8C 1.283(4)
N2C H2C 0.8602
C1C C2C 1.533(4)
C1C C6C 1.536(4)
C1C C7C 1.488(4)
C1C C8C 1.482(4)
C2C H2CA 1.0000
C2C C3C 1.532(4)
C2C C6C 1.505(4)
C3C H3CA 0.9900
C3C H3CB 0.9900
C3C C4C 1.541(5)
C4C H4CA 0.9900
C4C H4CB 0.9900
C4C C5C 1.516(4)
C5C H5C 1.0000
C5C C6C 1.537(4)
C6C C17C 1.478(4)
C8C C9C 1.500(4)
C9C H9CA 0.9800
C9C H9CB 0.9800
C9C H9CC 0.9800
C10C C11C 1.393(4)
C10C C15C 1.394(4)
C11C H11C 0.9500
C11C C12C 1.388(6)
C12C H12C 0.9500
C12C C13C 1.379(5)
C13C C14C 1.397(5)
C13C C16C 1.505(5)
C14C H14C 0.9500
C14C C15C 1.390(5)
C15C H15C 0.9500
C16C H16G 0.9800
C16C H16H 0.9800
C16C H16I 0.9800
C17C C18C 1.340(5)
C17C C22C 1.511(5)
C18C H18C 0.9500
C18C C19C 1.505(5)
C19C H19E 0.9900
C19C H19F 0.9900
C19C C20C 1.531(7)
C20C H20E 0.9900
C20C H20F 0.9900
C20C C21C 1.515(7)
C21C H21E 0.9900
C21C H21F 0.9900
C21C C22C 1.508(5)
C22C H22E 0.9900
C22C H22F 0.9900
S1D O3D 1.428(2)
S1D O4D 1.434(2)
S1D N2D 1.647(3)
S1D C10D 1.746(3)
O1D C5D 1.464(4)
O1D C7D 1.348(4)
O2D C7D 1.201(4)
N1D N2D 1.411(4)
N1D C8D 1.277(4)
N2D H2D 0.8599
C1D C2D 1.527(4)
C1D C6D 1.531(4)
C1D C7D 1.494(4)
C1D C8D 1.490(4)
C2D H2DA 1.0000
C2D C3D 1.528(5)
C2D C6D 1.509(4)
C3D H3DA 0.9900
C3D H3DB 0.9900
C3D C4D 1.551(5)
C4D H4DA 0.9900
C4D H4DB 0.9900
C4D C5D 1.521(5)
C5D H5D 1.0000
C5D C6D 1.542(5)
C6D C17D 1.484(5)
C8D C9D 1.488(4)
C9D H9DA 0.9800
C9D H9DB 0.9800
C9D H9DC 0.9800
C10D C11D 1.387(4)
C10D C15D 1.397(4)
C11D H11D 0.9500
C11D C12D 1.383(6)
C12D H12D 0.9500
C12D C13D 1.387(5)
C13D C14D 1.392(5)
C13D C16D 1.502(5)
C14D H14D 0.9500
C14D C15D 1.376(5)
C15D H15D 0.9500
C16D H16J 0.9800
C16D H16K 0.9800
C16D H16L 0.9800
C17D C18D 1.333(6)
C17D C22D 1.504(5)
C18D H18D 0.9500
C18D C19D 1.495(6)
C19D H19G 0.9900
C19D H19H 0.9900
C19D C20D 1.472(10)
C20D H20G 0.9900
C20D H20H 0.9900
C20D C21D 1.334(12)
C21D H21G 0.9900
C21D H21H 0.9900
C21D C22D 1.490(8)
C22D H22G 0.9900
C22D H22H 0.9900

loop_
_geom_torsion_atom_site_label_1
_geom_torsion_atom_site_label_2
_geom_torsion_atom_site_label_3
_geom_torsion_atom_site_label_4
_geom_torsion
S1 C10 C11 C12 -178.4(3)
S1 C10 C15 C14 179.5(3)
O1 C5 C6 C1 -16.3(3)
O1 C5 C6 C2 -78.3(3)
O1 C5 C6 C17 125.3(3)
O3 S1 N2 N1 59.8(2)
O3 S1 C10 C11 175.7(3)
O3 S1 C10 C15 -3.7(3)
O4 S1 N2 N1 -172.9(2)
O4 S1 C10 C11 44.0(3)
O4 S1 C10 C15 -135.3(3)
N2 S1 C10 C11 -69.3(3)
N2 S1 C10 C15 111.3(3)
N2 N1 C8 C1 -176.8(2)
N2 N1 C8 C9 0.0(4)
C1 C2 C3 C4 -74.8(4)
C1 C2 C6 C5 97.5(3)
C1 C2 C6 C17 -108.5(4)
C1 C6 C17 C18 -78.9(4)
C1 C6 C17 C22 95.2(4)
C2 C1 C6 C5 -97.9(3)
C2 C1 C6 C17 120.2(3)
C2 C1 C7 O1 55.8(3)
C2 C1 C7 O2 -125.2(3)
C2 C1 C8 N1 31.1(4)
C2 C1 C8 C9 -146.0(3)
C2 C3 C4 C5 30.1(3)
C2 C6 C17 C18 -3.2(5)
C2 C6 C17 C22 170.9(3)
C3 C2 C6 C1 -113.6(3)
C3 C2 C6 C5 -16.1(3)
C3 C2 C6 C17 138.0(3)
C3 C4 C5 O1 71.8(3)
C3 C4 C5 C6 -40.7(3)
C4 C5 C6 C1 97.2(3)
C4 C5 C6 C2 35.1(3)
C4 C5 C6 C17 -121.2(3)
C5 O1 C7 O2 177.4(3)
C5 O1 C7 C1 -3.6(3)
C5 C6 C17 C18 146.5(3)
C5 C6 C17 C22 -39.4(4)
C6 C1 C2 C3 96.7(3)
C6 C1 C7 O1 -7.4(3)
C6 C1 C7 O2 171.6(3)
C6 C1 C8 N1 100.8(3)
C6 C1 C8 C9 -76.3(4)
C6 C2 C3 C4 -8.4(3)
C6 C17 C18 C19 174.4(3)
C6 C17 C22 C21 -156.5(3)
C7 O1 C5 C4 -98.2(3)
C7 O1 C5 C6 12.9(3)
C7 C1 C2 C3 3.1(4)
C7 C1 C2 C6 -93.6(3)
C7 C1 C6 C2 112.2(3)
C7 C1 C6 C5 14.3(3)
C7 C1 C6 C17 -127.6(3)
C7 C1 C8 N1 -124.7(3)
C7 C1 C8 C9 58.2(4)
C8 N1 N2 S1 -179.1(2)
C8 C1 C2 C3 -153.0(3)
C8 C1 C2 C6 110.3(3)
C8 C1 C6 C2 -108.6(3)
C8 C1 C6 C5 153.5(3)
C8 C1 C6 C17 11.7(4)
C8 C1 C7 O1 -147.8(3)
C8 C1 C7 O2 31.2(4)
C10 S1 N2 N1 -55.9(2)
C10 C11 C12 C13 -0.9(6)
C11 C10 C15 C14 0.2(5)
C11 C12 C13 C14 -0.3(6)
C11 C12 C13 C16 -179.0(3)
C12 C13 C14 C15 1.5(6)
C13 C14 C15 C10 -1.4(6)
C15 C10 C11 C12 0.9(5)
C16 C13 C14 C15 -179.8(4)
C17 C18 C19 C20 11.2(6)
C18 C17 C22 C21 17.6(5)
C18 C19 C20 C21 -40.8(5)
C19 C20 C21 C22 59.6(4)
C20 C21 C22 C17 -47.0(4)
C22 C17 C18 C19 0.7(6)
S1B C10B C11B C12B 179.2(3)
S1B C10B C15B C14B -179.5(3)
O1B C5B C6B C1B 16.8(3)
O1B C5B C6B C2B 79.2(3)
O1B C5B C6B C17B -126.8(3)
O3B S1B N2B N1B 171.6(2)
O3B S1B C10B C11B 131.4(3)
O3B S1B C10B C15B -48.5(3)
O4B S1B N2B N1B -60.4(2)
O4B S1B C10B C11B -1.1(3)
O4B S1B C10B C15B 179.0(3)
N2B S1B C10B C11B -116.4(3)
N2B S1B C10B C15B 63.7(3)
N2B N1B C8B C1B 177.0(2)
N2B N1B C8B C9B 0.0(4)
C1B C2B C3B C4B 73.9(4)
C1B C2B C6B C5B -96.9(3)
C1B C2B C6B C17B 110.3(4)
C1B C6B C17B C18B 81.9(4)
C1B C6B C17B C22B -94.4(4)
C2B C1B C6B C5B 97.8(3)
C2B C1B C6B C17B -117.9(4)
C2B C1B C7B O1B -56.5(4)
C2B C1B C7B O2B 124.7(4)
C2B C1B C8B N1B -31.3(4)
C2B C1B C8B C9B 146.0(3)
C2B C3B C4B C5B -29.0(4)
C2B C6B C17B C18B 5.9(5)
C2B C6B C17B C22B -170.4(3)
C3B C2B C6B C1B 113.5(3)
C3B C2B C6B C5B 16.6(3)
C3B C2B C6B C17B -136.2(3)
C3B C4B C5B O1B -73.4(3)
C3B C4B C5B C6B 40.3(4)
C4B C5B C6B C1B -97.2(3)
C4B C5B C6B C2B -34.9(3)
C4B C5B C6B C17B 119.2(3)
C5B O1B C7B O2B -176.7(3)
C5B O1B C7B C1B 4.3(4)
C5B C6B C17B C18B -141.5(4)
C5B C6B C17B C22B 42.2(4)
C6B C1B C2B C3B -97.0(3)
C6B C1B C7B O1B 6.9(3)
C6B C1B C7B O2B -171.9(3)
C6B C1B C8B N1B -100.8(3)
C6B C1B C8B C9B 76.5(4)
C6B C2B C3B C4B 7.6(4)
C6B C17B C18B C19B -176.7(4)
C6B C17B C22B C21B 160.8(3)
C7B O1B C5B C4B 98.1(3)
C7B O1B C5B C6B -13.9(4)
C7B C1B C2B C3B -2.7(4)
C7B C1B C2B C6B 94.3(3)
C7B C1B C6B C2B -112.2(3)
C7B C1B C6B C5B -14.4(3)
C7B C1B C6B C17B 129.9(3)
C7B C1B C8B N1B 125.5(3)
C7B C1B C8B C9B -57.2(4)
C8B N1B N2B S1B -174.5(2)
C8B C1B C2B C3B 154.2(3)
C8B C1B C2B C6B -108.8(3)
C8B C1B C6B C2B 109.7(3)
C8B C1B C6B C5B -152.4(3)
C8B C1B C6B C17B -8.1(5)
C8B C1B C7B O1B 146.0(3)
C8B C1B C7B O2B -32.8(5)
C10B S1B N2B N1B 55.6(2)
C10B C11B C12B C13B 0.2(6)
C11B C10B C15B C14B 0.6(5)
C11B C12B C13B C14B 0.7(6)
C11B C12B C13B C16B 179.8(4)
C12B C13B C14B C15B -1.0(6)
C13B C14B C15B C10B 0.4(6)
C15B C10B C11B C12B -0.9(5)
C16B C13B C14B C15B 179.9(4)
C17B C18B C19B C20B -12.3(7)
C18B C17B C22B C21B -15.5(6)
C18B C19B C20B C21B 42.1(6)
C19B C20B C21B C22B -59.4(6)
C20B C21B C22B C17B 44.9(5)
C22B C17B C18B C19B -0.7(6)
S1C C10C C11C C12C -176.7(3)
S1C C10C C15C C14C 176.1(3)
O1C C5C C6C C1C 16.8(3)
O1C C5C C6C C2C 79.0(3)
O1C C5C C6C C17C -124.9(3)
O3C S1C N2C N1C -60.3(2)
O3C S1C C10C C11C -162.5(3)
O3C S1C C10C C15C 20.8(3)
O4C S1C N2C N1C 172.4(2)
O4C S1C C10C C11C -30.2(3)
O4C S1C C10C C15C 153.0(3)
N2C S1C C10C C11C 82.7(3)
N2C S1C C10C C15C -94.0(3)
N2C N1C C8C C1C 176.7(2)
N2C N1C C8C C9C -1.1(5)
C1C C2C C3C C4C 74.0(3)
C1C C2C C6C C5C -96.8(2)
C1C C2C C6C C17C 109.0(3)
C1C C6C C17C C18C 80.7(4)
C1C C6C C17C C22C -95.1(4)
C2C C1C C6C C5C 98.2(2)
C2C C1C C6C C17C -119.6(3)
C2C C1C C7C O1C -55.9(3)
C2C C1C C7C O2C 125.9(3)
C2C C1C C8C N1C -31.1(4)
C2C C1C C8C C9C 146.9(3)
C2C C3C C4C C5C -28.9(3)
C2C C6C C17C C18C 4.8(5)
C2C C6C C17C C22C -171.0(3)
C3C C2C C6C C1C 113.5(3)
C3C C2C C6C C5C 16.7(3)
C3C C2C C6C C17C -137.5(3)
C3C C4C C5C O1C -73.4(3)
C3C C4C C5C C6C 40.1(3)
C4C C5C C6C C1C -97.1(3)
C4C C5C C6C C2C -34.9(3)
C4C C5C C6C C17C 121.1(3)
C5C O1C C7C O2C -177.5(3)
C5C O1C C7C C1C 4.3(3)
C5C C6C C17C C18C -144.8(3)
C5C C6C C17C C22C 39.4(4)
C6C C1C C2C C3C -97.1(3)
C6C C1C C7C O1C 7.0(3)
C6C C1C C7C O2C -171.1(3)
C6C C1C C8C N1C -100.4(3)
C6C C1C C8C C9C 77.6(4)
C6C C2C C3C C4C 7.4(3)
C6C C17C C18C C19C -176.3(4)
C6C C17C C22C C21C 156.9(3)
C7C O1C C5C C4C 97.9(3)
C7C O1C C5C C6C -13.8(3)
C7C C1C C2C C3C -3.6(4)
C7C C1C C2C C6C 93.5(3)
C7C C1C C6C C2C -112.5(3)
C7C C1C C6C C5C -14.3(3)
C7C C1C C6C C17C 127.9(3)
C7C C1C C8C N1C 124.7(3)
C7C C1C C8C C9C -57.2(4)
C8C N1C N2C S1C 179.4(2)
C8C C1C C2C C3C 152.4(3)
C8C C1C C2C C6C -110.5(3)
C8C C1C C6C C2C 108.1(3)
C8C C1C C6C C5C -153.7(3)
C8C C1C C6C C17C -11.5(4)
C8C C1C C7C O1C 147.7(3)
C8C C1C C7C O2C -30.4(4)
C10C S1C N2C N1C 55.4(2)
C10C C11C C12C C13C 0.4(6)
C11C C10C C15C C14C -0.7(5)
C11C C12C C13C C14C -0.2(6)
C11C C12C C13C C16C -179.4(4)
C12C C13C C14C C15C -0.4(6)
C13C C14C C15C C10C 0.8(6)
C15C C10C C11C C12C 0.1(5)
C16C C13C C14C C15C 178.8(3)
C17C C18C C19C C20C -9.4(6)
C18C C17C C22C C21C -18.9(5)
C18C C19C C20C C21C 39.2(5)
C19C C20C C21C C22C -58.8(5)
C20C C21C C22C C17C 47.5(5)
C22C C17C C18C C19C -0.8(6)
S1D C10D C11D C12D -177.0(3)
S1D C10D C15D C14D 177.4(3)
O1D C5D C6D C1D -16.0(3)
O1D C5D C6D C2D -78.0(3)
O1D C5D C6D C17D 128.0(3)
O3D S1D N2D N1D -171.3(2)
O3D S1D C10D C11D -135.3(3)
O3D S1D C10D C15D 45.8(3)
O4D S1D N2D N1D 60.6(2)
O4D S1D C10D C11D -2.3(3)
O4D S1D C10D C15D 178.8(3)
N2D S1D C10D C11D 112.3(3)
N2D S1D C10D C15D -66.6(3)
N2D N1D C8D C1D -177.8(3)
N2D N1D C8D C9D 0.2(5)
C1D C2D C3D C4D -73.8(4)
C1D C2D C6D C5D 97.3(3)
C1D C2D C6D C17D -109.8(4)
C1D C6D C17D C18D -81.7(5)
C1D C6D C17D C22D 94.4(4)
C2D C1D C6D C5D -97.9(3)
C2D C1D C6D C17D 117.4(4)
C2D C1D C7D O1D 56.8(4)
C2D C1D C7D O2D -124.6(4)
C2D C1D C8D N1D 33.1(4)
C2D C1D C8D C9D -145.1(3)
C2D C3D C4D C5D 28.8(4)
C2D C6D C17D C18D -6.6(6)
C2D C6D C17D C22D 169.5(3)
C3D C2D C6D C1D -114.1(3)
C3D C2D C6D C5D -16.9(3)
C3D C2D C6D C17D 136.0(3)
C3D C4D C5D O1D 73.0(3)
C3D C4D C5D C6D -40.0(3)
C4D C5D C6D C1D 97.2(3)
C4D C5D C6D C2D 35.2(3)
C4D C5D C6D C17D -118.8(3)
C5D O1D C7D O2D 177.0(3)
C5D O1D C7D C1D -4.2(3)
C5D C6D C17D C18D 141.0(4)
C5D C6D C17D C22D -42.8(5)
C6D C1D C2D C3D 96.7(3)
C6D C1D C7D O1D -6.5(3)
C6D C1D C7D O2D 172.2(3)
C6D C1D C8D N1D 103.7(3)
C6D C1D C8D C9D -74.5(4)
C6D C2D C3D C4D -7.3(4)
C6D C17D C18D C19D 176.3(4)
C6D C17D C22D C21D -169.7(6)
C7D O1D C5D C4D -98.4(3)
C7D O1D C5D C6D 13.2(3)
C7D C1D C2D C3D 2.6(4)
C7D C1D C2D C6D -94.1(3)
C7D C1D C6D C2D 111.4(3)
C7D C1D C6D C5D 13.5(3)
C7D C1D C6D C17D -131.1(3)
C7D C1D C8D N1D -121.3(3)
C7D C1D C8D C9D 60.5(4)
C8D N1D N2D S1D 174.0(2)
C8D C1D C2D C3D -152.1(3)
C8D C1D C2D C6D 111.2(3)
C8D C1D C6D C2D -109.3(3)
C8D C1D C6D C5D 152.8(3)
C8D C1D C6D C17D 8.1(5)
C8D C1D C7D O1D -147.8(3)
C8D C1D C7D O2D 30.9(5)
C10D S1D N2D N1D -54.4(2)
C10D C11D C12D C13D -0.6(6)
C11D C10D C15D C14D -1.5(5)
C11D C12D C13D C14D -1.0(6)
C11D C12D C13D C16D 179.5(4)
C12D C13D C14D C15D 1.3(6)
C13D C14D C15D C10D -0.1(6)
C15D C10D C11D C12D 1.8(6)
C16D C13D C14D C15D -179.2(4)
C17D C18D C19D C20D 3.8(10)
C18D C17D C22D C21D 6.4(8)
C18D C19D C20D C21D -17.4(16)
C19D C20D C21D C22D 27(2)
C20D C21D C22D C17D -19.8(14)
C22D C17D C18D C19D 0.4(7)

loop_
_twin_individual_id
_twin_individual_mass_fraction_refined
1 0.8591(9)
2 0.1409(9)
